data_7113927
loop_
_publ_author_name
'Bo Jiang'
'Qin Ye'
'Wei Fan'
'Shu-Liang Wang'
'Shu-Jiang Tu'
'Guigen Li'

_publ_section_title
;
 Four-component strategy for selective synthesis of
 azepino[5,4,3-cd]indoles and pyrazolo[3,4-b]pyridines
;
_journal_name_full Chem.Commun.
_journal_page_first 6108
_journal_paper_doi 10.1039/C4CC00740A
_journal_volume 50
_journal_year 2014
_chemical_formula_sum 'C28 H22 Br2 N4 O'
_chemical_formula_weight 590.32
_chemical_name_systematic
; 
 ? 
;
_space_group_IT_number 14
_symmetry_cell_setting monoclinic
_symmetry_space_group_name_Hall '-P 2ybc'
_symmetry_space_group_name_H-M 'P 1 21/c 1'
_atom_sites_solution_hydrogens geom
_atom_sites_solution_primary direct
_atom_sites_solution_secondary difmap
_audit_creation_method SHELXL-97
_cell_angle_alpha 90.00
_cell_angle_beta 105.394(2)
_cell_angle_gamma 90.00
_cell_formula_units_Z 4
_cell_length_a 18.4011(16)
_cell_length_b 6.1969(5)
_cell_length_c 23.223(2)
_cell_measurement_reflns_used 1146
_cell_measurement_temperature 298(2)
_cell_measurement_theta_max 26.637
_cell_measurement_theta_min 3.433
_cell_volume 2553.1(4)
_computing_cell_refinement 'Bruker SMART'
_computing_data_collection 'Bruker SMART'
_computing_data_reduction 'Bruker SHELXTL'
_computing_molecular_graphics 'Bruker SHELXTL'
_computing_publication_material 'Bruker SHELXTL'
_computing_structure_refinement 'SHELXL-97 (Sheldrick, 1997)'
_computing_structure_solution 'SHELXS-97 (Sheldrick, 1990)'
_diffrn_ambient_temperature 298(2)
_diffrn_measured_fraction_theta_full 0.998
_diffrn_measured_fraction_theta_max 0.998
_diffrn_measurement_device_type 'CCD area detector'
_diffrn_measurement_method 'phi and omega scans'
_diffrn_radiation_monochromator graphite
_diffrn_radiation_source 'fine-focus sealed tube'
_diffrn_radiation_type MoK\a
_diffrn_radiation_wavelength 0.71073
_diffrn_reflns_av_R_equivalents 0.3029
_diffrn_reflns_av_sigmaI/netI 0.2884
_diffrn_reflns_limit_h_max 21
_diffrn_reflns_limit_h_min -21
_diffrn_reflns_limit_k_max 7
_diffrn_reflns_limit_k_min -6
_diffrn_reflns_limit_l_max 27
_diffrn_reflns_limit_l_min -25
_diffrn_reflns_number 12254
_diffrn_reflns_theta_full 25.02
_diffrn_reflns_theta_max 25.02
_diffrn_reflns_theta_min 3.29
_exptl_absorpt_coefficient_mu 3.203
_exptl_absorpt_correction_T_max 0.8310
_exptl_absorpt_correction_T_min 0.4784
_exptl_absorpt_correction_type multi-scan
_exptl_absorpt_process_details sadabs
_exptl_crystal_density_diffrn 1.536
_exptl_crystal_density_method 'not measured'
_exptl_crystal_F_000 1184
_exptl_crystal_size_max 0.27
_exptl_crystal_size_mid 0.11
_exptl_crystal_size_min 0.06
_refine_diff_density_max 1.026
_refine_diff_density_min -0.740
_refine_diff_density_rms 0.135
_refine_ls_extinction_method none
_refine_ls_goodness_of_fit_ref 1.059
_refine_ls_hydrogen_treatment mixed
_refine_ls_matrix_type full
_refine_ls_number_parameters 319
_refine_ls_number_reflns 4511
_refine_ls_number_restraints 0
_refine_ls_restrained_S_all 1.059
_refine_ls_R_factor_all 0.2586
_refine_ls_R_factor_gt 0.1119
_refine_ls_shift/su_max 0.001
_refine_ls_shift/su_mean 0.000
_refine_ls_structure_factor_coef Fsqd
_refine_ls_weighting_details 'calc w=1/[\s^2^(Fo^2^)+(0.0362P)^2^+0.0000P] where P=(Fo^2^+2Fc^2^)/3'
_refine_ls_weighting_scheme calc
_refine_ls_wR_factor_gt 0.2151
_refine_ls_wR_factor_ref 0.2560
_reflns_number_gt 1317
_reflns_number_total 4511
_reflns_threshold_expression >2sigma(I)
_cod_data_source_file c4cc00740a1.cif
_cod_data_source_block 130621a
_cod_original_sg_symbol_H-M P2(1)/c
_cod_database_code 7113927

loop_
_symmetry_equiv_pos_as_xyz
'x, y, z'
'-x, y+1/2, -z+1/2'
'-x, -y, -z'
'x, -y-1/2, z-1/2'

loop_
_atom_site_label
_atom_site_type_symbol
_atom_site_fract_x
_atom_site_fract_y
_atom_site_fract_z
_atom_site_U_iso_or_equiv
_atom_site_adp_type
_atom_site_occupancy
_atom_site_symmetry_multiplicity
_atom_site_calc_flag
_atom_site_refinement_flags
Br1 Br 0.10170(9) 0.2600(3) 1.08196(7) 0.1027(7) Uani 1 1 d .
Br2 Br 0.33657(11) -0.4792(3) 0.63372(8) 0.1205(8) Uani 1 1 d .
N1 N 0.4205(6) 0.3164(18) 0.8421(4) 0.063(3) Uani 1 1 d .
N2 N 0.4932(6) 0.5689(19) 0.9124(5) 0.069(3) Uani 1 1 d .
N3 N 0.4828(6) 0.7424(18) 0.9457(4) 0.071(3) Uani 1 1 d .
N4 N 0.2097(5) 0.2717(16) 0.8059(4) 0.059(3) Uani 1 1 d .
H4 H 0.1983 0.1519 0.8201 0.071 Uiso 1 1 calc R
O1 O 0.2095(5) 0.8207(15) 0.8636(4) 0.073(3) Uani 1 1 d .
C1 C 0.3489(7) 0.256(2) 0.8166(5) 0.058(3) Uani 1 1 d .
C2 C 0.2846(7) 0.351(2) 0.8301(5) 0.055(3) Uani 1 1 d .
C3 C 0.2955(7) 0.527(2) 0.8702(5) 0.056(3) Uani 1 1 d .
C4 C 0.3696(7) 0.599(2) 0.8964(5) 0.060(3) Uani 1 1 d .
C5 C 0.4279(7) 0.476(2) 0.8820(5) 0.057(3) Uani 1 1 d .
C6 C 0.4070(8) 0.758(2) 0.9368(5) 0.067(4) Uani 1 1 d .
C7 C 0.3758(6) 0.935(2) 0.9668(5) 0.081(4) Uani 1 1 d .
H7A H 0.4147 0.9901 0.9996 0.121 Uiso 1 1 calc R
H7B H 0.3352 0.8799 0.9813 0.121 Uiso 1 1 calc R
H7C H 0.3573 1.0489 0.9387 0.121 Uiso 1 1 calc R
C8 C 0.5721(6) 0.505(2) 0.9137(6) 0.084(4) Uani 1 1 d .
H8A H 0.5720 0.3609 0.8982 0.125 Uiso 1 1 calc R
H8B H 0.6031 0.5087 0.9541 0.125 Uiso 1 1 calc R
H8C H 0.5918 0.6028 0.8897 0.125 Uiso 1 1 calc R
C9 C 0.2323(7) 0.651(2) 0.8863(5) 0.057(3) Uani 1 1 d .
C10 C 0.2001(6) 0.547(2) 0.9325(5) 0.059(3) Uani 1 1 d .
C11 C 0.2234(6) 0.344(2) 0.9578(5) 0.065(4) Uani 1 1 d .
H11 H 0.2583 0.2643 0.9440 0.078 Uiso 1 1 calc R
C12 C 0.1952(7) 0.261(2) 1.0025(5) 0.075(4) Uani 1 1 d .
H12 H 0.2114 0.1273 1.0191 0.090 Uiso 1 1 calc R
C13 C 0.1431(7) 0.377(3) 1.0228(5) 0.068(4) Uani 1 1 d .
C14 C 0.1189(7) 0.576(2) 0.9989(6) 0.073(4) Uani 1 1 d .
H14 H 0.0838 0.6535 1.0129 0.088 Uiso 1 1 calc R
C15 C 0.1472(6) 0.659(2) 0.9545(6) 0.070(4) Uani 1 1 d .
H15 H 0.1305 0.7932 0.9385 0.084 Uiso 1 1 calc R
C16 C 0.3419(7) 0.076(2) 0.7717(5) 0.057(3) Uani 1 1 d .
C17 C 0.3986(8) -0.090(2) 0.7832(5) 0.070(4) Uani 1 1 d .
H17 H 0.4366 -0.0907 0.8188 0.084 Uiso 1 1 calc R
C18 C 0.3961(8) -0.249(2) 0.7412(6) 0.077(4) Uani 1 1 d .
H18 H 0.4338 -0.3534 0.7483 0.092 Uiso 1 1 calc R
C19 C 0.3407(9) -0.257(2) 0.6906(6) 0.073(4) Uani 1 1 d .
C20 C 0.2861(8) -0.093(3) 0.6770(6) 0.078(4) Uani 1 1 d .
H20 H 0.2504 -0.0921 0.6402 0.093 Uiso 1 1 calc R
C21 C 0.2855(7) 0.068(2) 0.7188(6) 0.066(4) Uani 1 1 d .
H21 H 0.2471 0.1706 0.7111 0.079 Uiso 1 1 calc R
C22 C 0.1542(7) 0.369(2) 0.7620(5) 0.057(3) Uani 1 1 d .
C23 C 0.0842(7) 0.274(2) 0.7387(5) 0.062(3) Uani 1 1 d .
H23 H 0.0752 0.1376 0.7521 0.074 Uiso 1 1 calc R
C24 C 0.0269(7) 0.376(2) 0.6956(6) 0.068(4) Uani 1 1 d .
H24 H -0.0197 0.3090 0.6819 0.081 Uiso 1 1 calc R
C25 C 0.0387(8) 0.580(2) 0.6728(6) 0.066(4) Uani 1 1 d .
C26 C 0.1078(7) 0.670(2) 0.6948(5) 0.063(3) Uani 1 1 d .
H26 H 0.1166 0.8032 0.6797 0.076 Uiso 1 1 calc R
C27 C 0.1661(7) 0.577(2) 0.7381(5) 0.063(3) Uani 1 1 d .
H27 H 0.2121 0.6474 0.7515 0.075 Uiso 1 1 calc R
C28 C -0.0232(7) 0.686(2) 0.6259(6) 0.087(4) Uani 1 1 d .
H28A H -0.0156 0.8395 0.6274 0.131 Uiso 1 1 calc R
H28B H -0.0710 0.6537 0.6333 0.131 Uiso 1 1 calc R
H28C H -0.0226 0.6332 0.5872 0.131 Uiso 1 1 calc R

loop_
_atom_site_aniso_label
_atom_site_aniso_U_11
_atom_site_aniso_U_22
_atom_site_aniso_U_33
_atom_site_aniso_U_23
_atom_site_aniso_U_13
_atom_site_aniso_U_12
Br1 0.1149(12) 0.1237(18) 0.0797(10) 0.0158(10) 0.0440(9) -0.0118(11)
Br2 0.1958(19) 0.0764(14) 0.1107(13) -0.0349(10) 0.0783(13) -0.0406(13)
N1 0.074(7) 0.058(8) 0.057(6) -0.004(6) 0.018(6) 0.008(6)
N2 0.072(7) 0.068(9) 0.071(7) -0.012(6) 0.024(6) 0.007(7)
N3 0.080(8) 0.064(9) 0.066(7) -0.014(6) 0.013(6) 0.012(7)
N4 0.064(6) 0.056(8) 0.060(6) 0.009(6) 0.020(5) -0.005(6)
O1 0.084(6) 0.054(7) 0.082(6) 0.022(5) 0.023(5) 0.026(5)
C1 0.076(8) 0.049(9) 0.053(7) 0.000(6) 0.025(7) 0.001(8)
C2 0.069(8) 0.049(9) 0.052(7) 0.003(6) 0.023(7) 0.002(8)
C3 0.067(8) 0.055(9) 0.051(7) 0.004(6) 0.024(7) 0.004(8)
C4 0.071(9) 0.059(9) 0.053(8) -0.005(7) 0.023(7) 0.009(8)
C5 0.071(8) 0.051(9) 0.053(8) -0.001(7) 0.019(7) 0.002(8)
C6 0.072(9) 0.057(11) 0.069(9) -0.009(7) 0.012(7) 0.013(9)
C7 0.082(9) 0.085(13) 0.074(9) -0.009(8) 0.019(8) 0.009(9)
C8 0.080(9) 0.080(12) 0.091(10) -0.010(8) 0.024(8) 0.007(9)
C9 0.071(8) 0.050(10) 0.054(8) -0.001(6) 0.021(7) 0.010(8)
C10 0.072(8) 0.057(9) 0.051(7) 0.001(6) 0.023(7) 0.012(8)
C11 0.074(8) 0.059(10) 0.066(8) 0.010(7) 0.029(7) 0.012(8)
C12 0.088(9) 0.066(11) 0.069(9) 0.016(8) 0.018(8) 0.008(9)
C13 0.080(9) 0.068(11) 0.061(8) 0.015(7) 0.026(7) 0.006(9)
C14 0.086(9) 0.066(11) 0.074(9) -0.001(8) 0.033(8) 0.010(9)
C15 0.087(9) 0.053(10) 0.072(9) 0.003(8) 0.023(8) 0.019(8)
C16 0.080(8) 0.048(9) 0.050(8) 0.003(6) 0.030(7) -0.005(8)
C17 0.090(9) 0.064(10) 0.058(8) -0.001(8) 0.021(8) 0.007(9)
C18 0.101(10) 0.064(11) 0.068(9) 0.001(8) 0.028(9) 0.000(9)
C19 0.106(10) 0.069(11) 0.053(8) 0.000(8) 0.036(8) -0.004(10)
C20 0.097(10) 0.078(12) 0.064(9) -0.001(8) 0.030(8) -0.012(10)
C21 0.082(9) 0.064(11) 0.057(8) 0.001(7) 0.029(8) -0.004(8)
C22 0.064(8) 0.053(9) 0.057(8) 0.003(7) 0.022(7) -0.002(8)
C23 0.071(8) 0.058(9) 0.061(8) 0.005(7) 0.024(7) -0.015(8)
C24 0.062(8) 0.069(11) 0.071(9) -0.003(8) 0.016(8) -0.003(9)
C25 0.073(9) 0.055(10) 0.069(9) 0.006(7) 0.017(8) 0.003(9)
C26 0.070(8) 0.058(10) 0.061(8) 0.008(7) 0.017(7) -0.004(8)
C27 0.070(8) 0.057(10) 0.061(8) 0.005(7) 0.016(7) 0.000(8)
C28 0.092(9) 0.074(12) 0.094(10) 0.010(9) 0.019(9) 0.022(9)

loop_
_atom_type_symbol
_atom_type_description
_atom_type_scat_dispersion_real
_atom_type_scat_dispersion_imag
_atom_type_scat_source
C C 0.0033 0.0016 'International Tables Vol C Tables 4.2.6.8 and 6.1.1.4'
H H 0.0000 0.0000 'International Tables Vol C Tables 4.2.6.8 and 6.1.1.4'
O O 0.0106 0.0060 'International Tables Vol C Tables 4.2.6.8 and 6.1.1.4'
N N 0.0061 0.0033 'International Tables Vol C Tables 4.2.6.8 and 6.1.1.4'
Br Br -0.2901 2.4595 'International Tables Vol C Tables 4.2.6.8 and 6.1.1.4'

loop_
_geom_angle_atom_site_label_1
_geom_angle_atom_site_label_2
_geom_angle_atom_site_label_3
_geom_angle
C5 N1 C1 114.7(10)
C5 N2 N3 113.1(10)
C5 N2 C8 128.4(12)
N3 N2 C8 118.5(11)
C6 N3 N2 105.1(10)
C22 N4 C2 126.0(11)
C22 N4 H4 117.0
C2 N4 H4 117.0
N1 C1 C2 124.0(11)
N1 C1 C16 113.7(10)
C2 C1 C16 122.2(12)
C3 C2 C1 118.8(11)
C3 C2 N4 118.6(10)
C1 C2 N4 122.6(11)
C4 C3 C2 118.8(11)
C4 C3 C9 116.6(11)
C2 C3 C9 124.6(11)
C6 C4 C3 139.1(12)
C6 C4 C5 105.2(11)
C3 C4 C5 115.6(12)
N1 C5 N2 126.1(12)
N1 C5 C4 127.7(12)
N2 C5 C4 105.9(11)
N3 C6 C4 110.7(11)
N3 C6 C7 119.1(12)
C4 C6 C7 130.1(12)
C6 C7 H7A 109.5
C6 C7 H7B 109.5
H7A C7 H7B 109.5
C6 C7 H7C 109.5
H7A C7 H7C 109.5
H7B C7 H7C 109.5
N2 C8 H8A 109.5
N2 C8 H8B 109.5
H8A C8 H8B 109.5
N2 C8 H8C 109.5
H8A C8 H8C 109.5
H8B C8 H8C 109.5
O1 C9 C10 121.9(11)
O1 C9 C3 122.5(11)
C10 C9 C3 115.6(11)
C15 C10 C11 117.1(11)
C15 C10 C9 119.8(12)
C11 C10 C9 123.0(11)
C12 C11 C10 120.8(11)
C12 C11 H11 119.6
C10 C11 H11 119.6
C13 C12 C11 120.1(13)
C13 C12 H12 120.0
C11 C12 H12 120.0
C12 C13 C14 120.6(12)
C12 C13 Br1 120.2(11)
C14 C13 Br1 119.2(11)
C15 C14 C13 119.4(12)
C15 C14 H14 120.3
C13 C14 H14 120.3
C14 C15 C10 122.0(13)
C14 C15 H15 119.0
C10 C15 H15 119.0
C21 C16 C17 118.4(12)
C21 C16 C1 123.1(13)
C17 C16 C1 118.4(11)
C18 C17 C16 119.5(12)
C18 C17 H17 120.2
C16 C17 H17 120.2
C19 C18 C17 121.6(14)
C19 C18 H18 119.2
C17 C18 H18 119.2
C18 C19 C20 120.2(13)
C18 C19 Br2 121.4(12)
C20 C19 Br2 118.4(11)
C21 C20 C19 120.0(12)
C21 C20 H20 120.0
C19 C20 H20 120.0
C16 C21 C20 120.0(13)
C16 C21 H21 120.0
C20 C21 H21 120.0
N4 C22 C23 122.1(12)
N4 C22 C27 121.2(12)
C23 C22 C27 116.6(12)
C22 C23 C24 122.1(13)
C22 C23 H23 119.0
C24 C23 H23 119.0
C23 C24 C25 120.9(12)
C23 C24 H24 119.5
C25 C24 H24 119.5
C26 C25 C24 116.7(13)
C26 C25 C28 123.1(13)
C24 C25 C28 120.2(13)
C25 C26 C27 124.7(13)
C25 C26 H26 117.6
C27 C26 H26 117.6
C26 C27 C22 118.9(12)
C26 C27 H27 120.5
C22 C27 H27 120.5
C25 C28 H28A 109.5
C25 C28 H28B 109.5
H28A C28 H28B 109.5
C25 C28 H28C 109.5
H28A C28 H28C 109.5
H28B C28 H28C 109.5

loop_
_geom_bond_atom_site_label_1
_geom_bond_atom_site_label_2
_geom_bond_distance
Br1 C13 1.883(12)
Br2 C19 1.894(13)
N1 C5 1.340(14)
N1 C1 1.347(13)
N2 C5 1.348(14)
N2 N3 1.366(13)
N2 C8 1.499(14)
N3 C6 1.359(14)
N4 C22 1.376(14)
N4 C2 1.430(13)
N4 H4 0.8600
O1 C9 1.203(14)
C1 C2 1.430(15)
C1 C16 1.509(16)
C2 C3 1.411(16)
C3 C4 1.410(15)
C3 C9 1.520(15)
C4 C6 1.408(17)
C4 C5 1.425(16)
C6 C7 1.495(16)
C7 H7A 0.9600
C7 H7B 0.9600
C7 H7C 0.9600
C8 H8A 0.9600
C8 H8B 0.9600
C8 H8C 0.9600
C9 C10 1.501(15)
C10 C15 1.396(15)
C10 C11 1.409(16)
C11 C12 1.378(15)
C11 H11 0.9300
C12 C13 1.375(17)
C12 H12 0.9300
C13 C14 1.377(17)
C14 C15 1.374(15)
C14 H14 0.9300
C15 H15 0.9300
C16 C21 1.382(15)
C16 C17 1.441(16)
C17 C18 1.378(17)
C17 H17 0.9300
C18 C19 1.337(17)
C18 H18 0.9300
C19 C20 1.405(17)
C20 C21 1.396(17)
C20 H20 0.9300
C21 H21 0.9300
C22 C23 1.389(14)
C22 C27 1.442(16)
C23 C24 1.400(15)
C23 H23 0.9300
C24 C25 1.406(18)
C24 H24 0.9300
C25 C26 1.358(15)
C25 C28 1.503(16)
C26 C27 1.386(15)
C26 H26 0.9300
C27 H27 0.9300
C28 H28A 0.9600
C28 H28B 0.9600
C28 H28C 0.9600

loop_
_geom_torsion_atom_site_label_1
_geom_torsion_atom_site_label_2
_geom_torsion_atom_site_label_3
_geom_torsion_atom_site_label_4
_geom_torsion
C5 N2 N3 C6 1.2(14)
C8 N2 N3 C6 -178.6(11)
C5 N1 C1 C2 0.0(17)
C5 N1 C1 C16 179.8(11)
N1 C1 C2 C3 3.2(18)
C16 C1 C2 C3 -176.5(11)
N1 C1 C2 N4 -174.9(11)
C16 C1 C2 N4 5.4(17)
C22 N4 C2 C3 75.1(14)
C22 N4 C2 C1 -106.8(14)
C1 C2 C3 C4 -1.1(17)
N4 C2 C3 C4 177.0(10)
C1 C2 C3 C9 176.8(11)
N4 C2 C3 C9 -5.1(18)
C2 C3 C4 C6 -179.9(15)
C9 C3 C4 C6 2(2)
C2 C3 C4 C5 -3.6(17)
C9 C3 C4 C5 178.4(11)
C1 N1 C5 N2 -178.4(11)
C1 N1 C5 C4 -5.7(19)
N3 N2 C5 N1 173.9(12)
C8 N2 C5 N1 -6(2)
N3 N2 C5 C4 0.0(14)
C8 N2 C5 C4 179.7(12)
C6 C4 C5 N1 -174.9(13)
C3 C4 C5 N1 8(2)
C6 C4 C5 N2 -1.1(14)
C3 C4 C5 N2 -178.6(10)
N2 N3 C6 C4 -1.9(14)
N2 N3 C6 C7 -179.4(12)
C3 C4 C6 N3 178.5(14)
C5 C4 C6 N3 1.9(15)
C3 C4 C6 C7 -4(3)
C5 C4 C6 C7 179.1(14)
C4 C3 C9 O1 79.0(16)
C2 C3 C9 O1 -99.0(17)
C4 C3 C9 C10 -101.0(13)
C2 C3 C9 C10 81.1(15)
O1 C9 C10 C15 -6.3(19)
C3 C9 C10 C15 173.7(11)
O1 C9 C10 C11 177.0(13)
C3 C9 C10 C11 -3.1(17)
C15 C10 C11 C12 -0.5(18)
C9 C10 C11 C12 176.3(11)
C10 C11 C12 C13 0.6(19)
C11 C12 C13 C14 0(2)
C11 C12 C13 Br1 177.8(9)
C12 C13 C14 C15 0(2)
Br1 C13 C14 C15 -178.0(10)
C13 C14 C15 C10 -0.2(19)
C11 C10 C15 C14 0.3(18)
C9 C10 C15 C14 -176.6(12)
N1 C1 C16 C21 -141.0(11)
C2 C1 C16 C21 38.7(17)
N1 C1 C16 C17 36.3(15)
C2 C1 C16 C17 -144.0(11)
C21 C16 C17 C18 1.3(18)
C1 C16 C17 C18 -176.2(12)
C16 C17 C18 C19 -2(2)
C17 C18 C19 C20 5(2)
C17 C18 C19 Br2 -178.9(10)
C18 C19 C20 C21 -6(2)
Br2 C19 C20 C21 177.5(10)
C17 C16 C21 C20 -2.6(18)
C1 C16 C21 C20 174.7(12)
C19 C20 C21 C16 5(2)
C2 N4 C22 C23 176.2(10)
C2 N4 C22 C27 -4.0(17)
N4 C22 C23 C24 177.7(10)
C27 C22 C23 C24 -2.2(17)
C22 C23 C24 C25 1.8(18)
C23 C24 C25 C26 -0.2(18)
C23 C24 C25 C28 179.2(11)
C24 C25 C26 C27 -0.9(18)
C28 C25 C26 C27 179.7(11)
C25 C26 C27 C22 0.5(18)
N4 C22 C27 C26 -178.8(10)
C23 C22 C27 C26 1.1(16)
